data_4334184
loop_
_publ_author_name
'Sandra Gonz\'alez-Gallardo'
'Aracely S. Cruz-Zavala'
'Vojtech Jancik'
'Fernando Cort\'es-Guzm\'an'
'M\'onica Moya-Cabrera'

_publ_section_title
;
 Preparation of Telluro- and Selenoalumoxanes under Mild Conditions
;
_journal_name_full 'Inorganic Chemistry'
_journal_page_first 2793
_journal_page_last 2795
_journal_paper_doi 10.1021/ic302588f
_journal_volume 52
_journal_year 2013
_chemical_formula_moiety 'C46 H60 Al2 N4 O Se2, 2(C7 H8)'
_chemical_formula_sum 'C60 H76 Al2 N4 O Se2'
_chemical_formula_weight 1081.13
_chemical_name_systematic
;
 ?
;
_space_group_IT_number 56
_symmetry_cell_setting orthorhombic
_symmetry_space_group_name_Hall '-P 2ab 2ac'
_symmetry_space_group_name_H-M 'P c c n'
_atom_sites_solution_hydrogens geom
_atom_sites_solution_primary direct
_atom_sites_solution_secondary difmap
_audit_creation_method SHELXL-97
_cell_angle_alpha 90.00
_cell_angle_beta 90.00
_cell_angle_gamma 90.00
_cell_formula_units_Z 4
_cell_length_a 21.111(3)
_cell_length_b 13.118(2)
_cell_length_c 20.256(2)
_cell_measurement_reflns_used 6422
_cell_measurement_temperature 173(2)
_cell_measurement_theta_max 25.40
_cell_measurement_theta_min 1.83
_cell_volume 5609.6(13)
_computing_cell_refinement 'Bruker AXS SAINT (v 7.01A, Bruker 2003)'
_computing_data_collection 'SMART V 5.625 (Bruker, 1999)'
_computing_data_reduction 'Bruker AXS SAINT (v 7.01A, Bruker 2003)'
_computing_molecular_graphics 'Bruker AXS SHELXTL (v 6.12)'
_computing_publication_material 'SHELXL-97 (Sheldrick, 1997)'
_computing_structure_refinement 'SHELXL-97 (Sheldrick, 1997)'
_computing_structure_solution 'SHELXS-97 (Sheldrick, 1990)'
_diffrn_ambient_temperature 173(2)
_diffrn_detector_area_resol_mean 0.661
_diffrn_measured_fraction_theta_full 0.994
_diffrn_measured_fraction_theta_max 0.994
_diffrn_measurement_device_type 'Bruker Smart Apex CCD diffractometer'
_diffrn_measurement_method 'omega scan'
_diffrn_radiation_monochromator graphite
_diffrn_radiation_source 'fine-focus sealed tube'
_diffrn_radiation_type MoK\a
_diffrn_radiation_wavelength 0.71073
_diffrn_reflns_av_R_equivalents 0.0442
_diffrn_reflns_av_sigmaI/netI 0.0416
_diffrn_reflns_limit_h_max 25
_diffrn_reflns_limit_h_min -24
_diffrn_reflns_limit_k_max 15
_diffrn_reflns_limit_k_min -13
_diffrn_reflns_limit_l_max 24
_diffrn_reflns_limit_l_min -19
_diffrn_reflns_number 20540
_diffrn_reflns_theta_full 25.40
_diffrn_reflns_theta_max 25.40
_diffrn_reflns_theta_min 1.83
_exptl_absorpt_coefficient_mu 1.392
_exptl_absorpt_correction_T_max 0.6793
_exptl_absorpt_correction_T_min 0.5924
_exptl_absorpt_correction_type multi-scan
_exptl_absorpt_process_details 'Sadabs, Sheldrick 1996'
_exptl_crystal_colour colorless
_exptl_crystal_density_diffrn 1.280
_exptl_crystal_description block
_exptl_crystal_F_000 2264
_exptl_crystal_size_max 0.40
_exptl_crystal_size_mid 0.30
_exptl_crystal_size_min 0.28
_refine_diff_density_max 0.448
_refine_diff_density_min -0.252
_refine_diff_density_rms 0.068
_refine_ls_extinction_method none
_refine_ls_goodness_of_fit_ref 1.039
_refine_ls_hydrogen_treatment mixed
_refine_ls_matrix_type full
_refine_ls_number_parameters 452
_refine_ls_number_reflns 5143
_refine_ls_number_restraints 554
_refine_ls_restrained_S_all 0.998
_refine_ls_R_factor_all 0.0612
_refine_ls_R_factor_gt 0.0416
_refine_ls_shift/su_max 0.001
_refine_ls_shift/su_mean 0.000
_refine_ls_structure_factor_coef Fsqd
_refine_ls_weighting_details 'calc w=1/[\s^2^(Fo^2^)+(0.0557P)^2^+1.2606P] where P=(Fo^2^+2Fc^2^)/3'
_refine_ls_weighting_scheme calc
_refine_ls_wR_factor_gt 0.0965
_refine_ls_wR_factor_ref 0.1058
_reflns_number_gt 3907
_reflns_number_total 5143
_reflns_threshold_expression >2sigma(I)
_cod_data_source_file ic302588f_si_002_1.cif
_cod_data_source_block Compound4
_cod_original_cell_volume 5610(1)
_cod_database_code 4334184

loop_
_symmetry_equiv_pos_as_xyz
'x, y, z'
'-x+1/2, -y+1/2, z'
'-x, y+1/2, -z+1/2'
'x+1/2, -y, -z+1/2'
'-x, -y, -z'
'x-1/2, y-1/2, -z'
'x, -y-1/2, z-1/2'
'-x-1/2, y, z-1/2'

loop_
_atom_site_label
_atom_site_type_symbol
_atom_site_fract_x
_atom_site_fract_y
_atom_site_fract_z
_atom_site_U_iso_or_equiv
_atom_site_adp_type
_atom_site_occupancy
_atom_site_symmetry_multiplicity
_atom_site_calc_flag
_atom_site_refinement_flags
_atom_site_disorder_assembly
_atom_site_disorder_group
Se1 Se 0.694902(13) 0.60564(3) 0.170533(15) 0.04724(12) Uani 1 1 d . . .
H1 H 0.7446(17) 0.576(2) 0.1806(15) 0.071 Uiso 1 1 d . . .
N1 N 0.64177(8) 0.61344(14) 0.33410(10) 0.0262(4) Uani 1 1 d . . .
Al1 Al 0.68162(3) 0.69760(5) 0.27028(4) 0.02406(17) Uani 1 1 d . . .
N2 N 0.61231(8) 0.78835(14) 0.25791(9) 0.0255(4) Uani 1 1 d . . .
C3 C 0.55283(10) 0.75977(19) 0.27054(12) 0.0304(6) Uani 1 1 d . . .
C4 C 0.62316(10) 0.89149(17) 0.23388(12) 0.0268(5) Uani 1 1 d . . .
C5 C 0.62005(11) 0.91386(18) 0.16663(12) 0.0284(5) Uani 1 1 d . . .
C6 C 0.69509(10) 0.60413(17) 0.44122(13) 0.0273(5) Uani 1 1 d . . .
C7 C 0.57874(10) 0.60555(18) 0.33811(12) 0.0293(6) Uani 1 1 d . . .
C8 C 0.64866(11) 1.08967(19) 0.19101(13) 0.0318(6) Uani 1 1 d . . .
O1 O 0.7500 0.7500 0.29769(11) 0.0260(5) Uani 1 2 d S . .
C10 C 0.63744(10) 0.96738(19) 0.28037(12) 0.0289(5) Uani 1 1 d . . .
C11 C 0.69895(10) 0.45730(18) 0.36806(13) 0.0312(6) Uani 1 1 d . . .
C12 C 0.64986(11) 1.0652(2) 0.25750(13) 0.0325(6) Uani 1 1 d . . .
H12A H 0.6595 1.1172 0.2886 0.039 Uiso 1 1 calc R . .
C13 C 0.49862(11) 0.8291(2) 0.25323(14) 0.0412(7) Uani 1 1 d . . .
H13A H 0.4996 0.8439 0.2058 0.062 Uiso 1 1 calc R . .
H13B H 0.5025 0.8928 0.2781 0.062 Uiso 1 1 calc R . .
H13C H 0.4585 0.7957 0.2644 0.062 Uiso 1 1 calc R . .
C14 C 0.73096(11) 0.55134(18) 0.48665(12) 0.0304(6) Uani 1 1 d . . .
H14A H 0.7418 0.5836 0.5271 0.036 Uiso 1 1 calc R . .
C15 C 0.67351(12) 0.71125(18) 0.45509(13) 0.0335(6) Uani 1 1 d . . .
H15A H 0.6903 0.7571 0.4212 0.050 Uiso 1 1 calc R . .
H15B H 0.6890 0.7326 0.4985 0.050 Uiso 1 1 calc R . .
H15C H 0.6271 0.7138 0.4546 0.050 Uiso 1 1 calc R . .
C16 C 0.53792(10) 0.66854(19) 0.30272(13) 0.0323(6) Uani 1 1 d . . .
H16A H 0.4950 0.6471 0.3001 0.039 Uiso 1 1 calc R . .
C17 C 0.54975(11) 0.5299(2) 0.38492(14) 0.0391(6) Uani 1 1 d . . .
H17A H 0.5668 0.4619 0.3758 0.059 Uiso 1 1 calc R . .
H17B H 0.5037 0.5293 0.3790 0.059 Uiso 1 1 calc R . .
H17C H 0.5599 0.5493 0.4304 0.059 Uiso 1 1 calc R . .
C18 C 0.63368(10) 1.01305(19) 0.14682(13) 0.0313(6) Uani 1 1 d . . .
H18A H 0.6327 1.0288 0.1010 0.038 Uiso 1 1 calc R . .
C19 C 0.79244(14) 0.3970(2) 0.52473(16) 0.0488(8) Uani 1 1 d . . .
H19A H 0.7774 0.4124 0.5694 0.073 Uiso 1 1 calc R . .
H19B H 0.8365 0.4193 0.5201 0.073 Uiso 1 1 calc R . .
H19C H 0.7898 0.3234 0.5170 0.073 Uiso 1 1 calc R . .
C20 C 0.63962(12) 0.9435(2) 0.35295(13) 0.0361(6) Uani 1 1 d . . .
H20A H 0.6419 1.0072 0.3781 0.054 Uiso 1 1 calc R . .
H20B H 0.6770 0.9018 0.3625 0.054 Uiso 1 1 calc R . .
H20C H 0.6013 0.9061 0.3655 0.054 Uiso 1 1 calc R . .
C21 C 0.73536(11) 0.40765(18) 0.41562(14) 0.0355(6) Uani 1 1 d . . .
H21A H 0.7495 0.3403 0.4068 0.043 Uiso 1 1 calc R . .
C23 C 0.67955(10) 0.55693(18) 0.38166(13) 0.0268(5) Uani 1 1 d . . .
C24 C 0.68219(13) 0.4030(2) 0.30499(16) 0.0439(7) Uani 1 1 d . . .
H24A H 0.6360 0.3991 0.3007 0.066 Uiso 1 1 calc R . .
H24B H 0.6999 0.3339 0.3058 0.066 Uiso 1 1 calc R . .
H24C H 0.6997 0.4405 0.2674 0.066 Uiso 1 1 calc R . .
C26 C 0.75182(11) 0.45206(18) 0.47508(13) 0.0334(6) Uani 1 1 d . . .
C27 C 0.66380(14) 1.1963(2) 0.16724(14) 0.0444(7) Uani 1 1 d . . .
H27A H 0.6961 1.1929 0.1325 0.067 Uiso 1 1 calc R . .
H27B H 0.6798 1.2370 0.2042 0.067 Uiso 1 1 calc R . .
H27C H 0.6253 1.2280 0.1496 0.067 Uiso 1 1 calc R . .
C28 C 0.60332(12) 0.8353(2) 0.11587(13) 0.0414(7) Uani 1 1 d . . .
H28A H 0.5991 0.8680 0.0726 0.062 Uiso 1 1 calc R . .
H28B H 0.5631 0.8028 0.1278 0.062 Uiso 1 1 calc R . .
H28C H 0.6368 0.7836 0.1140 0.062 Uiso 1 1 calc R . .
C100 C 0.5218(4) 0.9484(7) 0.6199(4) 0.081(3) Uani 0.461(3) 1 d PDU A 1
H10A H 0.4980 0.9476 0.6614 0.121 Uiso 0.461(3) 1 calc PR A 1
H10B H 0.5185 1.0159 0.5995 0.121 Uiso 0.461(3) 1 calc PR A 1
H10C H 0.5664 0.9330 0.6288 0.121 Uiso 0.461(3) 1 calc PR A 1
C101 C 0.4961(3) 0.8725(5) 0.5755(3) 0.0490(16) Uani 0.461(3) 1 d PDU A 1
C102 C 0.4467(12) 0.812(2) 0.5963(9) 0.0570(19) Uani 0.461(3) 1 d PDU A 1
H102 H 0.4302 0.8206 0.6396 0.068 Uiso 0.461(3) 1 calc PR A 1
C103 C 0.4205(5) 0.7386(7) 0.5557(5) 0.062(2) Uani 0.461(3) 1 d PDU A 1
H103 H 0.3850 0.7000 0.5699 0.074 Uiso 0.461(3) 1 calc PR A 1
C104 C 0.4467(6) 0.7223(10) 0.4940(5) 0.063(2) Uani 0.461(3) 1 d PDU A 1
H104 H 0.4306 0.6697 0.4665 0.076 Uiso 0.461(3) 1 calc PR A 1
C105 C 0.4963(7) 0.7823(11) 0.4723(5) 0.057(2) Uani 0.461(3) 1 d PDU A 1
H105 H 0.5139 0.7721 0.4297 0.068 Uiso 0.461(3) 1 calc PR A 1
C106 C 0.5195(5) 0.8560(9) 0.5125(4) 0.0489(18) Uani 0.461(3) 1 d PDU A 1
H106 H 0.5531 0.8979 0.4969 0.059 Uiso 0.461(3) 1 calc PR A 1
C200 C 0.5631(5) 0.9296(8) 0.5389(6) 0.074(3) Uani 0.355(5) 1 d PDU B 2
H20D H 0.5854 0.9314 0.4965 0.111 Uiso 0.355(5) 1 calc PR B 2
H20E H 0.5926 0.9085 0.5737 0.111 Uiso 0.355(5) 1 calc PR B 2
H20F H 0.5465 0.9976 0.5491 0.111 Uiso 0.355(5) 1 calc PR B 2
C201 C 0.5112(6) 0.8577(11) 0.5352(5) 0.056(2) Uani 0.355(5) 1 d PDU B 2
C202 C 0.5017(10) 0.8041(18) 0.4775(7) 0.057(2) Uani 0.355(5) 1 d PDU B 2
H202 H 0.5278 0.8183 0.4404 0.069 Uiso 0.355(5) 1 calc PR B 2
C203 C 0.4553(6) 0.7305(11) 0.4723(5) 0.049(2) Uani 0.355(5) 1 d PDU B 2
H203 H 0.4503 0.6929 0.4326 0.059 Uiso 0.355(5) 1 calc PR B 2
C204 C 0.4163(5) 0.7123(9) 0.5260(5) 0.048(2) Uani 0.355(5) 1 d PDU B 2
H204 H 0.3841 0.6618 0.5232 0.058 Uiso 0.355(5) 1 calc PR B 2
C205 C 0.4239(6) 0.7673(9) 0.5835(5) 0.053(2) Uani 0.355(5) 1 d PDU B 2
H205 H 0.3967 0.7554 0.6202 0.064 Uiso 0.355(5) 1 calc PR B 2
C206 C 0.4704(6) 0.8384(10) 0.5873(5) 0.062(2) Uani 0.355(5) 1 d PDU B 2
H206 H 0.4752 0.8762 0.6270 0.075 Uiso 0.355(5) 1 calc PR B 2
C300 C 0.4212(11) 0.696(2) 0.4969(11) 0.063(5) Uani 0.184(4) 1 d PDU C 3
H30A H 0.4402 0.6783 0.4543 0.095 Uiso 0.184(4) 1 calc PR C 3
H30B H 0.3787 0.7244 0.4897 0.095 Uiso 0.184(4) 1 calc PR C 3
H30C H 0.4180 0.6349 0.5244 0.095 Uiso 0.184(4) 1 calc PR C 3
C301 C 0.4603(7) 0.7710(11) 0.5298(7) 0.055(2) Uani 0.184(4) 1 d PDU C 3
C302 C 0.5100(12) 0.816(2) 0.4968(9) 0.052(3) Uani 0.184(4) 1 d PDU C 3
H302 H 0.5193 0.7944 0.4531 0.063 Uiso 0.184(4) 1 calc PR C 3
C303 C 0.5466(9) 0.8908(15) 0.5254(9) 0.054(3) Uani 0.184(4) 1 d PDU C 3
H303 H 0.5814 0.9194 0.5021 0.065 Uiso 0.184(4) 1 calc PR C 3
C304 C 0.5321(8) 0.9237(13) 0.5884(8) 0.057(3) Uani 0.184(4) 1 d PDU C 3
H304 H 0.5556 0.9775 0.6080 0.069 Uiso 0.184(4) 1 calc PR C 3
C305 C 0.4831(7) 0.8781(12) 0.6229(7) 0.057(3) Uani 0.184(4) 1 d PDU C 3
H305 H 0.4752 0.8962 0.6675 0.069 Uiso 0.184(4) 1 calc PR C 3
C306 C 0.446(3) 0.808(6) 0.593(2) 0.057(3) Uani 0.184(4) 1 d PDU C 3
H306 H 0.4101 0.7825 0.6149 0.068 Uiso 0.184(4) 1 calc PR C 3

loop_
_atom_site_aniso_label
_atom_site_aniso_U_11
_atom_site_aniso_U_22
_atom_site_aniso_U_33
_atom_site_aniso_U_23
_atom_site_aniso_U_13
_atom_site_aniso_U_12
Se1 0.04083(18) 0.0661(2) 0.03480(19) -0.02030(15) 0.00029(13) 0.00703(14)
N1 0.0205(9) 0.0309(11) 0.0273(11) -0.0022(9) -0.0001(8) -0.0019(8)
Al1 0.0169(3) 0.0326(4) 0.0227(4) -0.0024(3) 0.0000(3) -0.0002(3)
N2 0.0221(9) 0.0325(11) 0.0218(11) -0.0027(9) -0.0011(8) -0.0011(8)
C3 0.0189(11) 0.0456(15) 0.0269(14) -0.0064(12) -0.0022(10) 0.0002(10)
C4 0.0166(10) 0.0347(13) 0.0292(14) -0.0002(11) -0.0018(10) 0.0043(9)
C5 0.0225(11) 0.0377(14) 0.0250(14) -0.0029(11) -0.0023(10) 0.0014(10)
C6 0.0243(11) 0.0270(12) 0.0305(14) -0.0004(11) 0.0049(10) -0.0023(9)
C7 0.0243(12) 0.0339(14) 0.0296(14) -0.0059(11) 0.0033(10) -0.0070(10)
C8 0.0217(11) 0.0379(15) 0.0357(15) 0.0014(12) 0.0031(10) 0.0027(10)
O1 0.0188(10) 0.0356(13) 0.0236(12) 0.000 0.000 -0.0014(9)
C10 0.0206(11) 0.0381(14) 0.0281(13) -0.0034(12) -0.0008(10) 0.0059(10)
C11 0.0261(12) 0.0284(13) 0.0392(16) -0.0030(11) 0.0016(11) -0.0050(10)
C12 0.0270(12) 0.0359(14) 0.0345(15) -0.0080(12) -0.0032(11) 0.0016(10)
C13 0.0223(12) 0.0571(18) 0.0442(17) 0.0092(14) -0.0027(11) 0.0050(12)
C14 0.0322(13) 0.0331(14) 0.0259(14) 0.0011(11) 0.0024(11) -0.0025(10)
C15 0.0351(13) 0.0350(14) 0.0305(14) -0.0026(12) 0.0015(11) 0.0039(11)
C16 0.0173(11) 0.0458(15) 0.0337(14) 0.0002(12) -0.0013(10) -0.0051(10)
C17 0.0258(12) 0.0420(15) 0.0493(18) 0.0053(13) 0.0045(12) -0.0073(11)
C18 0.0226(11) 0.0446(15) 0.0266(13) 0.0016(12) 0.0006(10) 0.0039(10)
C19 0.0511(16) 0.0432(18) 0.052(2) 0.0086(14) -0.0063(15) 0.0089(13)
C20 0.0379(14) 0.0413(15) 0.0293(14) -0.0045(12) -0.0053(12) 0.0058(11)
C21 0.0320(13) 0.0243(13) 0.0504(18) -0.0017(12) 0.0029(12) 0.0004(10)
C23 0.0185(10) 0.0294(13) 0.0326(14) 0.0026(11) 0.0031(10) -0.0045(9)
C24 0.0447(15) 0.0375(16) 0.0496(19) -0.0138(14) -0.0060(13) -0.0025(12)
C26 0.0295(12) 0.0328(14) 0.0378(16) 0.0081(12) 0.0011(11) -0.0022(11)
C27 0.0480(16) 0.0403(16) 0.0450(18) 0.0023(14) 0.0025(14) -0.0076(13)
C28 0.0470(15) 0.0474(17) 0.0297(15) -0.0048(13) -0.0033(12) -0.0013(13)
C100 0.088(6) 0.082(6) 0.072(6) -0.016(5) -0.031(5) 0.032(4)
C101 0.045(4) 0.049(4) 0.053(4) 0.007(3) 0.004(3) 0.021(3)
C102 0.048(4) 0.063(5) 0.059(4) 0.018(4) 0.012(4) 0.023(3)
C103 0.051(4) 0.063(5) 0.071(6) 0.019(4) 0.005(4) 0.010(3)
C104 0.058(5) 0.061(5) 0.070(5) 0.009(5) -0.001(5) 0.010(4)
C105 0.056(4) 0.059(5) 0.055(4) -0.003(3) 0.003(3) 0.013(4)
C106 0.046(4) 0.052(4) 0.049(4) 0.010(4) 0.006(4) 0.013(3)
C200 0.074(6) 0.062(7) 0.086(8) 0.008(6) -0.034(5) 0.003(4)
C201 0.050(4) 0.055(4) 0.062(5) 0.011(4) -0.007(4) 0.017(3)
C202 0.053(4) 0.058(6) 0.060(5) 0.007(4) 0.003(4) 0.008(4)
C203 0.045(4) 0.060(5) 0.043(5) 0.009(4) 0.012(4) 0.012(3)
C204 0.050(4) 0.057(5) 0.039(6) 0.009(4) 0.011(5) 0.018(4)
C205 0.058(5) 0.058(6) 0.044(4) 0.003(4) 0.009(4) 0.022(4)
C206 0.063(6) 0.064(6) 0.060(4) 0.002(4) 0.000(4) 0.023(4)
C300 0.055(10) 0.066(10) 0.068(11) 0.006(8) 0.001(10) 0.007(7)
C301 0.052(4) 0.058(5) 0.054(4) 0.008(4) 0.000(4) 0.017(4)
C302 0.051(5) 0.056(6) 0.050(6) 0.008(5) 0.000(5) 0.014(5)
C303 0.052(6) 0.055(6) 0.055(6) 0.004(6) 0.000(6) 0.021(5)
C304 0.053(6) 0.059(7) 0.060(6) -0.003(6) -0.004(6) 0.030(5)
C305 0.058(6) 0.062(6) 0.053(6) 0.001(5) -0.001(5) 0.035(5)
C306 0.053(6) 0.061(6) 0.056(5) 0.011(5) 0.006(5) 0.023(5)

loop_
_atom_type_symbol
_atom_type_description
_atom_type_scat_dispersion_real
_atom_type_scat_dispersion_imag
_atom_type_scat_source
C C 0.0033 0.0016 'International Tables Vol C Tables 4.2.6.8 and 6.1.1.4'
H H 0.0000 0.0000 'International Tables Vol C Tables 4.2.6.8 and 6.1.1.4'
N N 0.0061 0.0033 'International Tables Vol C Tables 4.2.6.8 and 6.1.1.4'
O O 0.0106 0.0060 'International Tables Vol C Tables 4.2.6.8 and 6.1.1.4'
Al Al 0.0645 0.0514 'International Tables Vol C Tables 4.2.6.8 and 6.1.1.4'
Se Se -0.0929 2.2259 'International Tables Vol C Tables 4.2.6.8 and 6.1.1.4'

loop_
_geom_angle_atom_site_label_1
_geom_angle_atom_site_label_2
_geom_angle_atom_site_label_3
_geom_angle
_geom_angle_site_symmetry_3
H1 Se1 Al1 97.5(15) .
C7 N1 C23 117.79(19) .
C7 N1 Al1 121.86(16) .
C23 N1 Al1 120.33(14) .
O1 Al1 N1 113.03(9) .
O1 Al1 N2 116.42(7) .
N1 Al1 N2 96.47(8) .
O1 Al1 Se1 112.67(7) .
N1 Al1 Se1 109.71(7) .
N2 Al1 Se1 107.29(6) .
C3 N2 C4 118.22(19) .
C3 N2 Al1 121.49(16) .
C4 N2 Al1 120.29(13) .
N2 C3 C16 122.8(2) .
N2 C3 C13 120.1(2) .
C16 C3 C13 117.1(2) .
C5 C4 C10 121.1(2) .
C5 C4 N2 121.0(2) .
C10 C4 N2 118.0(2) .
C18 C5 C4 117.9(2) .
C18 C5 C28 119.6(2) .
C4 C5 C28 122.5(2) .
C14 C6 C23 118.9(2) .
C14 C6 C15 120.7(2) .
C23 C6 C15 120.3(2) .
N1 C7 C16 122.6(2) .
N1 C7 C17 119.7(2) .
C16 C7 C17 117.7(2) .
C18 C8 C12 117.7(2) .
C18 C8 C27 120.9(2) .
C12 C8 C27 121.3(2) .
Al1 O1 Al1 141.71(15) 2_665
C12 C10 C4 118.2(2) .
C12 C10 C20 120.8(2) .
C4 C10 C20 121.0(2) .
C21 C11 C23 117.5(2) .
C21 C11 C24 119.7(2) .
C23 C11 C24 122.8(2) .
C8 C12 C10 122.3(2) .
C6 C14 C26 122.0(2) .
C7 C16 C3 127.5(2) .
C8 C18 C5 122.7(2) .
C26 C21 C11 123.0(2) .
C6 C23 C11 121.1(2) .
C6 C23 N1 118.4(2) .
C11 C23 N1 120.5(2) .
C21 C26 C14 117.4(2) .
C21 C26 C19 121.5(2) .
C14 C26 C19 121.0(2) .
C102 C101 C106 117.5(7) .
C102 C101 C100 119.4(6) .
C106 C101 C100 123.0(7) .
C101 C102 C103 121.5(7) .
C102 C103 C104 119.1(8) .
C105 C104 C103 120.1(8) .
C106 C105 C104 119.4(7) .
C105 C106 C101 122.3(7) .
C202 C201 C206 117.6(8) .
C202 C201 C200 119.1(8) .
C206 C201 C200 123.3(8) .
C201 C202 C203 121.6(8) .
C202 C203 C204 118.9(9) .
C205 C204 C203 120.2(9) .
C206 C205 C204 119.5(8) .
C205 C206 C201 122.1(8) .
C302 C301 C306 117.2(9) .
C302 C301 C300 120.1(9) .
C306 C301 C300 122.4(9) .
C301 C302 C303 121.9(9) .
C302 C303 C304 119.1(10) .
C303 C304 C305 119.8(9) .
C306 C305 C304 119.6(9) .
C305 C306 C301 122.1(10) .

loop_
_geom_bond_atom_site_label_1
_geom_bond_atom_site_label_2
_geom_bond_distance
_geom_bond_site_symmetry_2
Se1 H1 1.14(4) .
Se1 Al1 2.3699(8) .
N1 C7 1.337(3) .
N1 C23 1.454(3) .
N1 Al1 1.897(2) .
Al1 O1 1.6925(10) .
Al1 N2 1.9029(19) .
N2 C3 1.335(3) .
N2 C4 1.456(3) .
C3 C16 1.399(3) .
C3 C13 1.503(3) .
C4 C5 1.395(3) .
C4 C10 1.403(3) .
C5 C18 1.392(3) .
C5 C28 1.498(3) .
C6 C14 1.378(3) .
C6 C23 1.395(3) .
C6 C15 1.504(3) .
C7 C16 1.393(3) .
C7 C17 1.503(3) .
C8 C18 1.383(4) .
C8 C12 1.385(4) .
C8 C27 1.513(4) .
O1 Al1 1.6926(10) 2_665
C10 C12 1.389(4) .
C10 C20 1.504(3) .
C11 C21 1.394(4) .
C11 C23 1.397(3) .
C11 C24 1.505(4) .
C14 C26 1.395(3) .
C19 C26 1.506(4) .
C21 C26 1.382(4) .
C100 C101 1.448(9) .
C101 C102 1.378(8) .
C101 C106 1.385(8) .
C102 C103 1.379(9) .
C103 C104 1.384(8) .
C104 C105 1.380(9) .
C105 C106 1.355(8) .
C200 C201 1.449(10) .
C201 C202 1.377(10) .
C201 C206 1.386(10) .
C202 C203 1.379(11) .
C203 C204 1.386(9) .
C204 C205 1.380(10) .
C205 C206 1.357(10) .
C300 C301 1.447(11) .
C301 C302 1.375(11) .
C301 C306 1.390(10) .
C302 C303 1.379(11) .
C303 C304 1.383(10) .
C304 C305 1.383(11) .
C305 C306 1.352(11) .
